data_7035941
loop_
_publ_author_name
'He, Fan'
'Ruhlmann, Laurent'
'Gisselbrecht, Jean-Paul'
'Choua, Sylvie'
'Orio, Maylis'
'Wesolek, Marcel'
'Danopoulos, Andreas A.'
'Braunstein, Pierre'

_publ_section_title
;
 Dinuclear iridium and rhodium complexes with bridging
 arylimidazolide-N(3),C(2) ligands: synthetic, structural, reactivity,
 electrochemical and spectroscopic studies.
;
_journal_issue 39
_journal_name_full 'Dalton transactions (Cambridge, England : 2003)'
_journal_page_first 17030
_journal_page_last 17044
_journal_paper_doi 10.1039/c5dt02403j
_journal_volume 44
_journal_year 2015
_chemical_formula_moiety 'C40 H50 Ir2 N4'
_chemical_formula_sum 'C40 H50 Ir2 N4'
_chemical_formula_weight 971.24
_chemical_name_systematic
;
 ?
;
_space_group_IT_number 2
_symmetry_cell_setting triclinic
_symmetry_space_group_name_Hall '-P 1'
_symmetry_space_group_name_H-M 'P -1'
_atom_sites_solution_hydrogens geom
_atom_sites_solution_primary direct
_atom_sites_solution_secondary difmap
_audit_creation_method SHELXL-97
_audit_update_record
;
2015-03-06 deposited with the CCDC.
2015-07-23 downloaded from the CCDC.
;
_cell_angle_alpha 86.570(6)
_cell_angle_beta 85.210(6)
_cell_angle_gamma 69.345(6)
_cell_formula_units_Z 2
_cell_length_a 10.533(3)
_cell_length_b 12.162(3)
_cell_length_c 14.504(4)
_cell_measurement_reflns_used 9925
_cell_measurement_temperature 173(2)
_cell_measurement_theta_max 30.22
_cell_measurement_theta_min 2.24
_cell_volume 1731.6(8)
_computing_cell_refinement 'Bruker SAINT'
_computing_data_collection 'Bruker APEX2'
_computing_data_reduction 'Bruker SAINT'
_computing_molecular_graphics 'Bruker SHELXTL'
_computing_publication_material 'Bruker SHELXTL'
_computing_structure_refinement 'SHELXL-97 (Sheldrick, 2008)'
_computing_structure_solution 'SHELXS-97 (Sheldrick, 2008)'
_diffrn_ambient_temperature 173(2)
_diffrn_measured_fraction_theta_full 0.979
_diffrn_measured_fraction_theta_max 0.979
_diffrn_measurement_device_type 'Bruker APEX-II CCD'
_diffrn_measurement_method '\f and \w scans'
_diffrn_radiation_monochromator graphite
_diffrn_radiation_source 'fine-focus sealed tube'
_diffrn_radiation_type MoK\a
_diffrn_radiation_wavelength 0.71073
_diffrn_reflns_av_R_equivalents 0.0643
_diffrn_reflns_av_sigmaI/netI 0.0619
_diffrn_reflns_limit_h_max 14
_diffrn_reflns_limit_h_min -14
_diffrn_reflns_limit_k_max 17
_diffrn_reflns_limit_k_min -17
_diffrn_reflns_limit_l_max 20
_diffrn_reflns_limit_l_min -20
_diffrn_reflns_number 35403
_diffrn_reflns_theta_full 30.24
_diffrn_reflns_theta_max 30.24
_diffrn_reflns_theta_min 1.41
_exptl_absorpt_coefficient_mu 7.712
_exptl_absorpt_correction_T_max 0.4580
_exptl_absorpt_correction_T_min 0.3374
_exptl_absorpt_correction_type multi-scan
_exptl_absorpt_process_details sadabs
_exptl_crystal_colour green
_exptl_crystal_density_diffrn 1.863
_exptl_crystal_density_method 'not measured'
_exptl_crystal_description plate
_exptl_crystal_F_000 944
_exptl_crystal_size_max 0.18
_exptl_crystal_size_mid 0.15
_exptl_crystal_size_min 0.12
_refine_diff_density_max 9.932
_refine_diff_density_min -5.586
_refine_diff_density_rms 0.550
_refine_ls_extinction_method none
_refine_ls_goodness_of_fit_ref 1.137
_refine_ls_hydrogen_treatment constr
_refine_ls_matrix_type full
_refine_ls_number_parameters 389
_refine_ls_number_reflns 10116
_refine_ls_number_restraints 0
_refine_ls_restrained_S_all 1.137
_refine_ls_R_factor_all 0.1050
_refine_ls_R_factor_gt 0.0855
_refine_ls_shift/su_max 0.000
_refine_ls_shift/su_mean 0.000
_refine_ls_structure_factor_coef Fsqd
_refine_ls_weighting_details 'calc w=1/[\s^2^(Fo^2^)+(0.1002P)^2^+115.0006P] where P=(Fo^2^+2Fc^2^)/3'
_refine_ls_weighting_scheme calc
_refine_ls_wR_factor_gt 0.2408
_refine_ls_wR_factor_ref 0.2547
_reflns_number_gt 7830
_reflns_number_total 10116
_reflns_threshold_expression I>2\s(I)
_cod_data_source_file c5dt02403j2.cif
_cod_data_source_block pbad121114
_cod_depositor_comments
;
The following automatic conversions were performed:

'_symmetry_cell_setting' value 'Triclinic' changed to 'triclinic'
according to
/usr/data/users/saulius/crontab/automatic-downloads/rss-feeds/RSC/lib/dictionaries/cif_core.dic
dictionary named 'cif_core.dic' version 2.4.2 from 2011-04-26.

Automatic conversion script
Id: cif_fix_values 3271 2015-04-21 07:52:19Z andrius 

 Adding full bibliography for 7035941--7035944.cif.
;
_cod_original_cell_volume 1731.5(7)
_cod_database_code 7035941

loop_
_symmetry_equiv_pos_as_xyz
'x, y, z'
'-x, -y, -z'

loop_
_atom_site_label
_atom_site_type_symbol
_atom_site_fract_x
_atom_site_fract_y
_atom_site_fract_z
_atom_site_U_iso_or_equiv
_atom_site_adp_type
_atom_site_occupancy
_atom_site_symmetry_multiplicity
_atom_site_calc_flag
_atom_site_refinement_flags
C1 C 0.4590(14) 0.1176(13) 0.2840(10) 0.0193(15) Uani 1 1 d .
C2 C 0.5953(14) 0.0237(13) 0.3963(10) 0.0193(15) Uani 1 1 d .
H2 H 0.6311 -0.0285 0.4468 0.023 Uiso 1 1 calc R
C3 C 0.6485(14) 0.1011(13) 0.3533(10) 0.0193(15) Uani 1 1 d .
H3 H 0.7278 0.1141 0.3688 0.023 Uiso 1 1 calc R
C4 C 0.6112(14) 0.2214(12) 0.2068(10) 0.017(3) Uani 1 1 d .
C5 C 0.7289(15) 0.1602(13) 0.1546(11) 0.020(3) Uani 1 1 d .
C6 C 0.7739(15) 0.2200(14) 0.0814(11) 0.024(3) Uani 1 1 d .
H6 H 0.8543 0.1794 0.0450 0.029 Uiso 1 1 calc R
C7 C 0.7032(16) 0.3381(14) 0.0609(11) 0.025(3) Uani 1 1 d .
C8 C 0.5859(16) 0.3950(13) 0.1141(12) 0.023(3) Uani 1 1 d .
H8 H 0.5363 0.4752 0.0996 0.028 Uiso 1 1 calc R
C9 C 0.5372(15) 0.3395(12) 0.1882(11) 0.020(3) Uani 1 1 d .
C10 C 0.8086(19) 0.0314(15) 0.1720(13) 0.030(3) Uani 1 1 d .
H10A H 0.8715 0.0230 0.2202 0.045 Uiso 1 1 calc R
H10B H 0.8602 -0.0024 0.1148 0.045 Uiso 1 1 calc R
H10C H 0.7457 -0.0098 0.1922 0.045 Uiso 1 1 calc R
C11 C 0.759(2) 0.4004(18) -0.0159(15) 0.044(5) Uani 1 1 d .
H11A H 0.8420 0.3448 -0.0451 0.066 Uiso 1 1 calc R
H11B H 0.7789 0.4649 0.0093 0.066 Uiso 1 1 calc R
H11C H 0.6910 0.4321 -0.0622 0.066 Uiso 1 1 calc R
C12 C 0.408(2) 0.4046(16) 0.2443(14) 0.036(4) Uani 1 1 d .
H12A H 0.4277 0.4029 0.3094 0.053 Uiso 1 1 calc R
H12B H 0.3411 0.3668 0.2390 0.053 Uiso 1 1 calc R
H12C H 0.3721 0.4863 0.2212 0.053 Uiso 1 1 calc R
C13 C 0.3929(15) 0.0576(14) 0.0956(11) 0.023(3) Uani 1 1 d .
H13 H 0.4547 0.0099 0.1383 0.028 Uiso 1 1 calc R
C14 C 0.3860(18) 0.1723(15) 0.0775(11) 0.026(3) Uani 1 1 d .
H14 H 0.4458 0.1996 0.1072 0.031 Uiso 1 1 calc R
C15 C 0.289(2) 0.2563(19) 0.0135(17) 0.049(6) Uani 1 1 d .
H15A H 0.3244 0.3205 -0.0052 0.059 Uiso 1 1 calc R
H15B H 0.2907 0.2142 -0.0431 0.059 Uiso 1 1 calc R
C16 C 0.149(2) 0.309(3) 0.0489(19) 0.064(8) Uani 1 1 d .
H16A H 0.0901 0.3038 0.0010 0.077 Uiso 1 1 calc R
H16B H 0.1307 0.3932 0.0581 0.077 Uiso 1 1 calc R
C17 C 0.1088(18) 0.2550(17) 0.1394(12) 0.032(4) Uani 1 1 d .
H17 H 0.0774 0.3043 0.1910 0.038 Uiso 1 1 calc R
C18 C 0.1145(16) 0.1418(15) 0.1513(11) 0.026(3) Uani 1 1 d .
H18 H 0.0886 0.1167 0.2109 0.031 Uiso 1 1 calc R
C19 C 0.1598(19) 0.052(2) 0.0750(18) 0.052(7) Uani 1 1 d .
H19A H 0.1299 -0.0143 0.0950 0.062 Uiso 1 1 calc R
H19B H 0.1115 0.0897 0.0192 0.062 Uiso 1 1 calc R
C20 C 0.304(2) 0.0061(18) 0.0488(15) 0.039(5) Uani 1 1 d .
H20A H 0.3166 0.0184 -0.0189 0.047 Uiso 1 1 calc R
H20B H 0.3369 -0.0798 0.0620 0.047 Uiso 1 1 calc R
C21 C 0.1794(14) 0.1788(11) 0.3397(10) 0.017(2) Uani 1 1 d .
C22 C 0.1016(16) 0.1067(14) 0.4700(11) 0.025(3) Uani 1 1 d .
H22 H 0.0922 0.0526 0.5177 0.030 Uiso 1 1 calc R
C23 C 0.0221(16) 0.2230(13) 0.4622(11) 0.024(3) Uani 1 1 d .
H23 H -0.0503 0.2655 0.5042 0.029 Uiso 1 1 calc R
C24 C 0.0216(15) 0.3897(12) 0.3562(10) 0.020(3) Uani 1 1 d .
C25 C -0.0991(16) 0.4377(14) 0.3115(11) 0.023(3) Uani 1 1 d .
C26 C -0.1368(17) 0.5570(14) 0.2829(13) 0.028(3) Uani 1 1 d .
H26 H -0.2186 0.5928 0.2524 0.034 Uiso 1 1 calc R
C27 C -0.0574(18) 0.6240(13) 0.2981(13) 0.029(3) Uani 1 1 d .
C28 C 0.0588(16) 0.5712(12) 0.3474(12) 0.024(3) Uani 1 1 d .
H28 H 0.1120 0.6167 0.3601 0.029 Uiso 1 1 calc R
C29 C 0.0986(15) 0.4552(13) 0.3783(10) 0.021(3) Uani 1 1 d .
C30 C -0.1886(17) 0.3699(16) 0.2952(13) 0.031(4) Uani 1 1 d .
H30A H -0.1946 0.3660 0.2285 0.047 Uiso 1 1 calc R
H30B H -0.2796 0.4091 0.3244 0.047 Uiso 1 1 calc R
H30C H -0.1502 0.2901 0.3220 0.047 Uiso 1 1 calc R
C31 C -0.099(3) 0.7489(17) 0.2647(18) 0.052(6) Uani 1 1 d .
H31A H -0.0329 0.7828 0.2809 0.077 Uiso 1 1 calc R
H31B H -0.1890 0.7932 0.2939 0.077 Uiso 1 1 calc R
H31C H -0.1042 0.7532 0.1973 0.077 Uiso 1 1 calc R
C32 C 0.2128(16) 0.4057(14) 0.4404(12) 0.026(3) Uani 1 1 d .
H32A H 0.2589 0.4623 0.4443 0.039 Uiso 1 1 calc R
H32B H 0.2775 0.3323 0.4154 0.039 Uiso 1 1 calc R
H32C H 0.1769 0.3898 0.5023 0.039 Uiso 1 1 calc R
C33 C 0.2267(16) -0.1501(14) 0.3144(13) 0.028(2) Uani 1 1 d .
H33 H 0.1686 -0.0726 0.2991 0.034 Uiso 1 1 calc R
C34 C 0.2534(16) -0.1774(14) 0.4068(13) 0.028(2) Uani 1 1 d .
H34 H 0.2116 -0.1192 0.4515 0.034 Uiso 1 1 calc R
C35 C 0.350(2) -0.3012(16) 0.4392(17) 0.041(5) Uani 1 1 d .
H35A H 0.3249 -0.3165 0.5047 0.049 Uiso 1 1 calc R
H35B H 0.3385 -0.3620 0.4018 0.049 Uiso 1 1 calc R
C36 C 0.4974(18) -0.311(2) 0.430(2) 0.065(9) Uani 1 1 d .
H36A H 0.5528 -0.3898 0.4073 0.078 Uiso 1 1 calc R
H36B H 0.5261 -0.3046 0.4920 0.078 Uiso 1 1 calc R
C37 C 0.5290(16) -0.2199(14) 0.3657(13) 0.028(2) Uani 1 1 d .
H37 H 0.5734 -0.1737 0.3906 0.034 Uiso 1 1 calc R
C38 C 0.4988(16) -0.1980(15) 0.2730(14) 0.031(4) Uani 1 1 d .
H38 H 0.5173 -0.1350 0.2398 0.037 Uiso 1 1 calc R
C39 C 0.437(2) -0.2714(19) 0.2239(17) 0.048(5) Uani 1 1 d .
H39A H 0.4775 -0.3542 0.2461 0.057 Uiso 1 1 calc R
H39B H 0.4631 -0.2683 0.1568 0.057 Uiso 1 1 calc R
C40 C 0.283(3) -0.2338(19) 0.2372(16) 0.047(5) Uani 1 1 d .
H40A H 0.2424 -0.1958 0.1791 0.057 Uiso 1 1 calc R
H40B H 0.2573 -0.3042 0.2508 0.057 Uiso 1 1 calc R
N1 N 0.4793(12) 0.0348(10) 0.3531(9) 0.0180(16) Uani 1 1 d .
N2 N 0.5657(12) 0.1584(10) 0.2822(9) 0.0180(16) Uani 1 1 d .
N3 N 0.1983(12) 0.0820(11) 0.3957(9) 0.019(2) Uani 1 1 d .
N4 N 0.0684(13) 0.2661(10) 0.3810(9) 0.019(2) Uani 1 1 d .
Ir1 Ir 0.28721(5) 0.15658(4) 0.21359(4) 0.01583(15) Uani 1 1 d .
Ir2 Ir 0.35607(5) -0.06586(4) 0.35304(4) 0.01680(15) Uani 1 1 d .

loop_
_atom_site_aniso_label
_atom_site_aniso_U_11
_atom_site_aniso_U_22
_atom_site_aniso_U_33
_atom_site_aniso_U_23
_atom_site_aniso_U_13
_atom_site_aniso_U_12
C1 0.015(4) 0.019(4) 0.030(4) 0.004(3) -0.001(3) -0.014(3)
C2 0.015(4) 0.019(4) 0.030(4) 0.004(3) -0.001(3) -0.014(3)
C3 0.015(4) 0.019(4) 0.030(4) 0.004(3) -0.001(3) -0.014(3)
C4 0.015(6) 0.016(6) 0.027(7) 0.003(5) -0.002(5) -0.014(5)
C5 0.016(6) 0.017(6) 0.031(7) 0.002(5) -0.001(5) -0.011(5)
C6 0.017(7) 0.025(7) 0.033(8) 0.005(6) -0.005(5) -0.012(6)
C7 0.024(7) 0.025(8) 0.032(8) 0.007(6) -0.005(6) -0.017(6)
C8 0.021(7) 0.011(6) 0.041(8) 0.007(6) -0.005(6) -0.010(5)
C9 0.016(6) 0.012(6) 0.034(8) 0.004(5) -0.006(5) -0.006(5)
C10 0.033(9) 0.023(8) 0.035(9) 0.002(6) -0.002(7) -0.010(7)
C11 0.037(10) 0.034(10) 0.054(12) 0.027(9) 0.001(9) -0.011(8)
C12 0.037(10) 0.022(8) 0.050(11) -0.004(7) 0.007(8) -0.016(7)
C13 0.017(6) 0.022(7) 0.030(7) -0.001(6) 0.002(5) -0.007(5)
C14 0.034(8) 0.030(8) 0.021(7) -0.007(6) 0.005(6) -0.021(7)
C15 0.053(13) 0.034(10) 0.055(13) 0.015(9) 0.011(10) -0.012(9)
C16 0.030(11) 0.09(2) 0.066(15) 0.050(15) -0.017(10) -0.021(12)
C17 0.027(8) 0.039(10) 0.029(8) 0.004(7) -0.004(6) -0.011(7)
C18 0.018(7) 0.031(8) 0.029(8) -0.008(6) 0.000(5) -0.009(6)
C19 0.020(8) 0.065(15) 0.079(16) -0.045(13) 0.003(9) -0.020(9)
C20 0.037(10) 0.037(10) 0.050(11) -0.027(9) 0.021(8) -0.021(8)
C21 0.018(6) 0.009(5) 0.028(7) 0.000(5) 0.000(5) -0.011(5)
C22 0.021(7) 0.021(7) 0.031(8) 0.004(6) 0.007(6) -0.008(6)
C23 0.024(7) 0.016(7) 0.028(7) -0.002(5) 0.013(6) -0.006(6)
C24 0.023(7) 0.009(6) 0.028(7) -0.001(5) 0.001(5) -0.007(5)
C25 0.020(7) 0.022(7) 0.029(7) -0.001(6) 0.000(5) -0.010(6)
C26 0.024(8) 0.018(7) 0.042(9) 0.004(6) -0.005(6) -0.007(6)
C27 0.033(9) 0.008(6) 0.040(9) 0.001(6) 0.005(7) -0.002(6)
C28 0.024(7) 0.010(6) 0.042(9) -0.005(6) 0.005(6) -0.010(5)
C29 0.017(6) 0.021(7) 0.026(7) -0.003(5) 0.000(5) -0.008(5)
C30 0.021(8) 0.032(9) 0.047(10) 0.005(7) -0.007(7) -0.017(7)
C31 0.056(14) 0.020(9) 0.072(15) 0.012(9) 0.003(11) -0.009(9)
C32 0.020(7) 0.024(7) 0.035(8) 0.001(6) -0.006(6) -0.009(6)
C33 0.019(4) 0.020(4) 0.054(6) 0.003(4) 0.001(4) -0.017(3)
C34 0.019(4) 0.020(4) 0.054(6) 0.003(4) 0.001(4) -0.017(3)
C35 0.040(10) 0.018(8) 0.068(13) 0.013(8) 0.001(9) -0.017(7)
C36 0.013(8) 0.054(14) 0.11(2) 0.061(14) -0.001(10) -0.006(8)
C37 0.019(4) 0.020(4) 0.054(6) 0.003(4) 0.001(4) -0.017(3)
C38 0.015(7) 0.020(7) 0.055(11) -0.003(7) 0.007(7) -0.005(6)
C39 0.051(13) 0.032(10) 0.060(13) -0.026(10) 0.012(10) -0.015(9)
C40 0.067(15) 0.036(11) 0.052(12) -0.014(9) 0.013(10) -0.038(11)
N1 0.017(4) 0.016(4) 0.028(4) 0.004(3) -0.001(3) -0.015(3)
N2 0.017(4) 0.016(4) 0.028(4) 0.004(3) -0.001(3) -0.015(3)
N3 0.015(5) 0.016(5) 0.027(6) 0.003(4) 0.002(4) -0.009(4)
N4 0.022(6) 0.012(5) 0.027(6) -0.001(4) 0.004(5) -0.011(5)
Ir1 0.0136(2) 0.0148(3) 0.0216(3) -0.00068(18) 0.00146(18) -0.00873(19)
Ir2 0.0140(3) 0.0101(2) 0.0285(3) 0.00107(19) 0.00241(19) -0.00806(18)

loop_
_atom_type_symbol
_atom_type_description
_atom_type_scat_dispersion_real
_atom_type_scat_dispersion_imag
_atom_type_scat_source
C C 0.0033 0.0016 'International Tables Vol C Tables 4.2.6.8 and 6.1.1.4'
H H 0.0000 0.0000 'International Tables Vol C Tables 4.2.6.8 and 6.1.1.4'
N N 0.0061 0.0033 'International Tables Vol C Tables 4.2.6.8 and 6.1.1.4'
Ir Ir -1.4442 7.9887 'International Tables Vol C Tables 4.2.6.8 and 6.1.1.4'

loop_
_geom_angle_atom_site_label_1
_geom_angle_atom_site_label_2
_geom_angle_atom_site_label_3
_geom_angle
N1 C1 N2 106.3(12)
N1 C1 Ir1 117.7(9)
N2 C1 Ir1 135.9(11)
C3 C2 N1 107.2(13)
C3 C2 H2 126.4
N1 C2 H2 126.4
C2 C3 N2 107.6(12)
C2 C3 H3 126.2
N2 C3 H3 126.2
C5 C4 C9 122.2(13)
C5 C4 N2 117.8(12)
C9 C4 N2 120.1(13)
C4 C5 C6 118.3(14)
C4 C5 C10 123.0(13)
C6 C5 C10 118.7(14)
C7 C6 C5 121.3(15)
C7 C6 H6 119.4
C5 C6 H6 119.4
C8 C7 C6 118.4(14)
C8 C7 C11 122.2(15)
C6 C7 C11 119.4(16)
C7 C8 C9 122.6(14)
C7 C8 H8 118.7
C9 C8 H8 118.7
C8 C9 C4 117.3(14)
C8 C9 C12 121.0(14)
C4 C9 C12 121.7(14)
C5 C10 H10A 109.5
C5 C10 H10B 109.5
H10A C10 H10B 109.5
C5 C10 H10C 109.5
H10A C10 H10C 109.5
H10B C10 H10C 109.5
C7 C11 H11A 109.5
C7 C11 H11B 109.5
H11A C11 H11B 109.5
C7 C11 H11C 109.5
H11A C11 H11C 109.5
H11B C11 H11C 109.5
C9 C12 H12A 109.5
C9 C12 H12B 109.5
H12A C12 H12B 109.5
C9 C12 H12C 109.5
H12A C12 H12C 109.5
H12B C12 H12C 109.5
C14 C13 C20 121.5(16)
C14 C13 Ir1 72.9(9)
C20 C13 Ir1 111.8(10)
C14 C13 H13 119.3
C20 C13 H13 119.3
Ir1 C13 H13 85.5
C13 C14 C15 123.7(17)
C13 C14 Ir1 69.8(9)
C15 C14 Ir1 112.1(12)
C13 C14 H14 118.2
C15 C14 H14 118.2
Ir1 C14 H14 88.1
C16 C15 C14 116.9(18)
C16 C15 H15A 108.1
C14 C15 H15A 108.1
C16 C15 H15B 108.1
C14 C15 H15B 108.1
H15A C15 H15B 107.3
C15 C16 C17 116.3(18)
C15 C16 H16A 108.2
C17 C16 H16A 108.2
C15 C16 H16B 108.2
C17 C16 H16B 108.2
H16A C16 H16B 107.4
C18 C17 C16 125(2)
C18 C17 Ir1 71.4(10)
C16 C17 Ir1 110.7(12)
C18 C17 H17 117.6
C16 C17 H17 117.6
Ir1 C17 H17 87.9
C17 C18 C19 124.0(18)
C17 C18 Ir1 72.1(10)
C19 C18 Ir1 111.3(11)
C17 C18 H18 118.0
C19 C18 H18 118.0
Ir1 C18 H18 86.7
C20 C19 C18 116.6(15)
C20 C19 H19A 108.1
C18 C19 H19A 108.1
C20 C19 H19B 108.1
C18 C19 H19B 108.1
H19A C19 H19B 107.3
C19 C20 C13 116.6(15)
C19 C20 H20A 108.2
C13 C20 H20A 108.2
C19 C20 H20B 108.2
C13 C20 H20B 108.2
H20A C20 H20B 107.3
N3 C21 N4 105.3(12)
N3 C21 Ir1 117.2(10)
N4 C21 Ir1 136.3(10)
C23 C22 N3 107.9(13)
C23 C22 H22 126.1
N3 C22 H22 126.1
C22 C23 N4 106.3(12)
C22 C23 H23 126.9
N4 C23 H23 126.9
C29 C24 C25 123.3(14)
C29 C24 N4 118.2(13)
C25 C24 N4 118.4(13)
C24 C25 C26 116.7(14)
C24 C25 C30 123.4(14)
C26 C25 C30 119.9(15)
C27 C26 C25 121.8(15)
C27 C26 H26 119.1
C25 C26 H26 119.1
C26 C27 C28 118.1(14)
C26 C27 C31 120.0(18)
C28 C27 C31 121.9(18)
C29 C28 C27 122.2(14)
C29 C28 H28 118.9
C27 C28 H28 118.9
C28 C29 C24 117.6(14)
C28 C29 C32 120.8(14)
C24 C29 C32 121.4(14)
C25 C30 H30A 109.5
C25 C30 H30B 109.5
H30A C30 H30B 109.5
C25 C30 H30C 109.5
H30A C30 H30C 109.5
H30B C30 H30C 109.5
C27 C31 H31A 109.5
C27 C31 H31B 109.5
H31A C31 H31B 109.5
C27 C31 H31C 109.5
H31A C31 H31C 109.5
H31B C31 H31C 109.5
C29 C32 H32A 109.5
C29 C32 H32B 109.5
H32A C32 H32B 109.5
C29 C32 H32C 109.5
H32A C32 H32C 109.5
H32B C32 H32C 109.5
C34 C33 C40 124.8(17)
C34 C33 Ir2 70.5(9)
C40 C33 Ir2 115.3(12)
C34 C33 H33 117.6
C40 C33 H33 117.6
Ir2 C33 H33 84.2
C33 C34 C35 121.8(17)
C33 C34 Ir2 70.8(9)
C35 C34 Ir2 113.6(11)
C33 C34 H34 119.1
C35 C34 H34 119.1
Ir2 C34 H34 85.8
C36 C35 C34 112.1(14)
C36 C35 H35A 109.2
C34 C35 H35A 109.2
C36 C35 H35B 109.2
C34 C35 H35B 109.2
H35A C35 H35B 107.9
C35 C36 C37 115.4(15)
C35 C36 H36A 108.4
C37 C36 H36A 108.4
C35 C36 H36B 108.4
C37 C36 H36B 108.4
H36A C36 H36B 107.5
C38 C37 C36 125.7(18)
C38 C37 Ir2 70.2(10)
C36 C37 Ir2 111.4(11)
C38 C37 H37 117.2
C36 C37 H37 117.2
Ir2 C37 H37 88.4
C37 C38 C39 122.0(17)
C37 C38 Ir2 71.2(10)
C39 C38 Ir2 113.9(12)
C37 C38 H38 119.0
C39 C38 H38 119.0
Ir2 C38 H38 85.1
C38 C39 C40 114.9(15)
C38 C39 H39A 108.5
C40 C39 H39A 108.5
C38 C39 H39B 108.5
C40 C39 H39B 108.5
H39A C39 H39B 107.5
C33 C40 C39 111.7(17)
C33 C40 H40A 109.3
C39 C40 H40A 109.3
C33 C40 H40B 109.3
C39 C40 H40B 109.3
H40A C40 H40B 107.9
C1 N1 C2 110.3(11)
C1 N1 Ir2 114.0(9)
C2 N1 Ir2 134.3(9)
C1 N2 C3 108.5(11)
C1 N2 C4 127.1(12)
C3 N2 C4 122.1(11)
C21 N3 C22 110.2(12)
C21 N3 Ir2 115.3(9)
C22 N3 Ir2 134.5(10)
C23 N4 C21 110.3(12)
C23 N4 C24 122.0(12)
C21 N4 C24 126.6(12)
C1 Ir1 C21 87.4(6)
C1 Ir1 C13 94.0(6)
C21 Ir1 C13 154.2(5)
C1 Ir1 C18 162.2(6)
C21 Ir1 C18 89.5(6)
C13 Ir1 C18 81.4(6)
C1 Ir1 C17 161.2(7)
C21 Ir1 C17 93.1(6)
C13 Ir1 C17 93.7(7)
C18 Ir1 C17 36.5(7)
C1 Ir1 C14 95.3(6)
C21 Ir1 C14 168.2(6)
C13 Ir1 C14 37.2(6)
C18 Ir1 C14 91.2(6)
C17 Ir1 C14 80.6(7)
C1 Ir1 Ir2 63.0(4)
C21 Ir1 Ir2 63.1(4)
C13 Ir1 Ir2 94.6(4)
C18 Ir1 Ir2 100.1(5)
C17 Ir1 Ir2 133.3(5)
C14 Ir1 Ir2 128.2(5)
N3 Ir2 N1 86.5(5)
N3 Ir2 C34 92.4(6)
N1 Ir2 C34 157.4(6)
N3 Ir2 C33 93.7(6)
N1 Ir2 C33 163.9(6)
C34 Ir2 C33 38.7(7)
N3 Ir2 C38 164.0(7)
N1 Ir2 C38 94.1(6)
C34 Ir2 C38 93.1(7)
C33 Ir2 C38 81.3(7)
N3 Ir2 C37 157.2(6)
N1 Ir2 C37 89.6(5)
C34 Ir2 C37 82.8(6)
C33 Ir2 C37 96.2(6)
C38 Ir2 C37 38.7(7)
N3 Ir2 Ir1 63.7(3)
N1 Ir2 Ir1 63.7(3)
C34 Ir2 Ir1 135.1(5)
C33 Ir2 Ir1 102.0(5)
C38 Ir2 Ir1 102.3(5)
C37 Ir2 Ir1 133.2(4)

loop_
_geom_bond_atom_site_label_1
_geom_bond_atom_site_label_2
_geom_bond_distance
C1 N1 1.352(18)
C1 N2 1.376(16)
C1 Ir1 2.047(14)
C2 C3 1.354(18)
C2 N1 1.380(18)
C2 H2 0.9500
C3 N2 1.395(19)
C3 H3 0.9500
C4 C5 1.39(2)
C4 C9 1.394(19)
C4 N2 1.443(17)
C5 C6 1.39(2)
C5 C10 1.51(2)
C6 C7 1.39(2)
C6 H6 0.9500
C7 C8 1.38(2)
C7 C11 1.50(2)
C8 C9 1.39(2)
C8 H8 0.9500
C9 C12 1.51(2)
C10 H10A 0.9800
C10 H10B 0.9800
C10 H10C 0.9800
C11 H11A 0.9800
C11 H11B 0.9800
C11 H11C 0.9800
C12 H12A 0.9800
C12 H12B 0.9800
C12 H12C 0.9800
C13 C14 1.38(2)
C13 C20 1.52(2)
C13 Ir1 2.144(15)
C13 H13 0.9500
C14 C15 1.50(3)
C14 Ir1 2.184(15)
C14 H14 0.9500
C15 C16 1.45(3)
C15 H15A 0.9900
C15 H15B 0.9900
C16 C17 1.53(3)
C16 H16A 0.9900
C16 H16B 0.9900
C17 C18 1.36(3)
C17 Ir1 2.172(17)
C17 H17 0.9500
C18 C19 1.52(2)
C18 Ir1 2.164(15)
C18 H18 0.9500
C19 C20 1.45(3)
C19 H19A 0.9900
C19 H19B 0.9900
C20 H20A 0.9900
C20 H20B 0.9900
C21 N3 1.354(17)
C21 N4 1.391(18)
C21 Ir1 2.051(14)
C22 C23 1.37(2)
C22 N3 1.388(18)
C22 H22 0.9500
C23 N4 1.383(18)
C23 H23 0.9500
C24 C29 1.39(2)
C24 C25 1.39(2)
C24 N4 1.440(18)
C25 C26 1.41(2)
C25 C30 1.49(2)
C26 C27 1.39(2)
C26 H26 0.9500
C27 C28 1.40(2)
C27 C31 1.49(2)
C28 C29 1.38(2)
C28 H28 0.9500
C29 C32 1.49(2)
C30 H30A 0.9800
C30 H30B 0.9800
C30 H30C 0.9800
C31 H31A 0.9800
C31 H31B 0.9800
C31 H31C 0.9800
C32 H32A 0.9800
C32 H32B 0.9800
C32 H32C 0.9800
C33 C34 1.39(3)
C33 C40 1.50(3)
C33 Ir2 2.098(15)
C33 H33 0.9500
C34 C35 1.56(2)
C34 Ir2 2.094(14)
C34 H34 0.9500
C35 C36 1.51(3)
C35 H35A 0.9900
C35 H35B 0.9900
C36 C37 1.51(2)
C36 H36A 0.9900
C36 H36B 0.9900
C37 C38 1.40(3)
C37 Ir2 2.114(17)
C37 H37 0.9500
C38 C39 1.51(3)
C38 Ir2 2.101(16)
C38 H38 0.9500
C39 C40 1.52(3)
C39 H39A 0.9900
C39 H39B 0.9900
C40 H40A 0.9900
C40 H40B 0.9900
N1 Ir2 2.074(11)
N3 Ir2 2.057(12)
Ir1 Ir2 3.1844(9)

loop_
_geom_torsion_atom_site_label_1
_geom_torsion_atom_site_label_2
_geom_torsion_atom_site_label_3
_geom_torsion_atom_site_label_4
_geom_torsion
N1 C2 C3 N2 -1.1(17)
C9 C4 C5 C6 0(2)
N2 C4 C5 C6 179.9(13)
C9 C4 C5 C10 -178.4(15)
N2 C4 C5 C10 1(2)
C4 C5 C6 C7 0(2)
C10 C5 C6 C7 178.7(15)
C5 C6 C7 C8 -1(2)
C5 C6 C7 C11 177.4(17)
C6 C7 C8 C9 1(2)
C11 C7 C8 C9 -176.9(17)
C7 C8 C9 C4 -1(2)
C7 C8 C9 C12 -179.7(16)
C5 C4 C9 C8 0(2)
N2 C4 C9 C8 -179.5(13)
C5 C4 C9 C12 179.0(15)
N2 C4 C9 C12 -1(2)
C20 C13 C14 C15 2(2)
Ir1 C13 C14 C15 -103.7(17)
C20 C13 C14 Ir1 105.5(14)
C13 C14 C15 C16 78(3)
Ir1 C14 C15 C16 -2(3)
C14 C15 C16 C17 -12(4)
C15 C16 C17 C18 -61(3)
C15 C16 C17 Ir1 20(3)
C16 C17 C18 C19 -1(3)
Ir1 C17 C18 C19 -104.0(16)
C16 C17 C18 Ir1 102.7(18)
C17 C18 C19 C20 74(3)
Ir1 C18 C19 C20 -8(3)
C18 C19 C20 C13 -4(3)
C14 C13 C20 C19 -69(3)
Ir1 C13 C20 C19 14(3)
N3 C22 C23 N4 2.4(19)
C29 C24 C25 C26 4(2)
N4 C24 C25 C26 -175.9(14)
C29 C24 C25 C30 -174.3(15)
N4 C24 C25 C30 5(2)
C24 C25 C26 C27 0(3)
C30 C25 C26 C27 179.0(17)
C25 C26 C27 C28 -3(3)
C25 C26 C27 C31 178.6(18)
C26 C27 C28 C29 2(2)
C31 C27 C28 C29 -179.8(18)
C27 C28 C29 C24 2(2)
C27 C28 C29 C32 -172.5(15)
C25 C24 C29 C28 -6(2)
N4 C24 C29 C28 174.7(13)
C25 C24 C29 C32 169.0(15)
N4 C24 C29 C32 -11(2)
C40 C33 C34 C35 1(2)
Ir2 C33 C34 C35 -106.4(14)
C40 C33 C34 Ir2 107.8(16)
C33 C34 C35 C36 85(2)
Ir2 C34 C35 C36 3(3)
C34 C35 C36 C37 -19(3)
C35 C36 C37 C38 -56(3)
C35 C36 C37 Ir2 25(3)
C36 C37 C38 C39 -4(3)
Ir2 C37 C38 C39 -107.0(16)
C36 C37 C38 Ir2 102.6(17)
C37 C38 C39 C40 85(2)
Ir2 C38 C39 C40 3(3)
C34 C33 C40 C39 -64(2)
Ir2 C33 C40 C39 19(2)
C38 C39 C40 C33 -14(3)
N2 C1 N1 C2 1.1(17)
Ir1 C1 N1 C2 -176.8(10)
N2 C1 N1 Ir2 -167.7(9)
Ir1 C1 N1 Ir2 14.3(14)
C3 C2 N1 C1 0.0(17)
C3 C2 N1 Ir2 165.7(11)
N1 C1 N2 C3 -1.8(16)
Ir1 C1 N2 C3 175.6(13)
N1 C1 N2 C4 161.2(13)
Ir1 C1 N2 C4 -21(2)
C2 C3 N2 C1 1.8(17)
C2 C3 N2 C4 -162.2(13)
C5 C4 N2 C1 -104.4(17)
C9 C4 N2 C1 75.3(19)
C5 C4 N2 C3 56.5(19)
C9 C4 N2 C3 -123.8(15)
N4 C21 N3 C22 0.5(16)
Ir1 C21 N3 C22 -169.2(10)
N4 C21 N3 Ir2 179.4(9)
Ir1 C21 N3 Ir2 9.8(13)
C23 C22 N3 C21 -1.8(18)
C23 C22 N3 Ir2 179.5(12)
C22 C23 N4 C21 -2.2(18)
C22 C23 N4 C24 -171.2(14)
N3 C21 N4 C23 1.1(16)
Ir1 C21 N4 C23 167.7(12)
N3 C21 N4 C24 169.4(13)
Ir1 C21 N4 C24 -24(2)
C29 C24 N4 C23 95.1(18)
C25 C24 N4 C23 -84.6(19)
C29 C24 N4 C21 -72(2)
C25 C24 N4 C21 108.3(17)
N1 C1 Ir1 C21 51.5(12)
N2 C1 Ir1 C21 -125.7(16)
N1 C1 Ir1 C13 -102.7(12)
N2 C1 Ir1 C13 80.1(16)
N1 C1 Ir1 C18 -29(3)
N2 C1 Ir1 C18 154.1(17)
N1 C1 Ir1 C17 143.5(17)
N2 C1 Ir1 C17 -34(3)
N1 C1 Ir1 C14 -140.0(12)
N2 C1 Ir1 C14 42.8(16)
N1 C1 Ir1 Ir2 -9.5(10)
N2 C1 Ir1 Ir2 173.3(18)
N3 C21 Ir1 C1 -67.3(11)
N4 C21 Ir1 C1 127.3(14)
N3 C21 Ir1 C13 26(2)
N4 C21 Ir1 C13 -139.0(14)
N3 C21 Ir1 C18 95.2(11)
N4 C21 Ir1 C18 -70.2(15)
N3 C21 Ir1 C17 131.5(12)
N4 C21 Ir1 C17 -33.9(15)
N3 C21 Ir1 C14 -171(2)
N4 C21 Ir1 C14 24(4)
N3 C21 Ir1 Ir2 -6.4(9)
N4 C21 Ir1 Ir2 -171.8(15)
C14 C13 Ir1 C1 -93.6(10)
C20 C13 Ir1 C1 148.7(13)
C14 C13 Ir1 C21 174.2(12)
C20 C13 Ir1 C21 56(2)
C14 C13 Ir1 C18 103.7(11)
C20 C13 Ir1 C18 -14.1(13)
C14 C13 Ir1 C17 69.2(11)
C20 C13 Ir1 C17 -48.5(14)
C20 C13 Ir1 C14 -117.8(17)
C14 C13 Ir1 Ir2 -156.8(9)
C20 C13 Ir1 Ir2 85.4(13)
C17 C18 Ir1 C1 175.8(17)
C19 C18 Ir1 C1 -64(3)
C17 C18 Ir1 C21 95.9(11)
C19 C18 Ir1 C21 -143.8(16)
C17 C18 Ir1 C13 -108.3(11)
C19 C18 Ir1 C13 12.0(16)
C19 C18 Ir1 C17 120(2)
C17 C18 Ir1 C14 -72.3(11)
C19 C18 Ir1 C14 48.0(16)
C17 C18 Ir1 Ir2 158.5(10)
C19 C18 Ir1 Ir2 -81.2(15)
C18 C17 Ir1 C1 -176.0(16)
C16 C17 Ir1 C1 63(3)
C18 C17 Ir1 C21 -85.0(10)
C16 C17 Ir1 C21 154.0(18)
C18 C17 Ir1 C13 70.1(11)
C16 C17 Ir1 C13 -50.9(19)
C16 C17 Ir1 C18 -121(2)
C18 C17 Ir1 C14 105.1(11)
C16 C17 Ir1 C14 -15.9(18)
C18 C17 Ir1 Ir2 -29.8(13)
C16 C17 Ir1 Ir2 -150.8(16)
C13 C14 Ir1 C1 89.6(10)
C15 C14 Ir1 C1 -151.2(14)
C13 C14 Ir1 C21 -167(3)
C15 C14 Ir1 C21 -48(3)
C15 C14 Ir1 C13 119.3(18)
C13 C14 Ir1 C18 -73.9(10)
C15 C14 Ir1 C18 45.3(14)
C13 C14 Ir1 C17 -109.0(11)
C15 C14 Ir1 C17 10.3(14)
C13 C14 Ir1 Ir2 30.0(11)
C15 C14 Ir1 Ir2 149.2(12)
C21 N3 Ir2 N1 56.1(10)
C22 N3 Ir2 N1 -125.3(15)
C21 N3 Ir2 C34 -146.5(11)
C22 N3 Ir2 C34 32.1(16)
C21 N3 Ir2 C33 -107.8(11)
C22 N3 Ir2 C33 70.8(16)
C21 N3 Ir2 C38 -37(3)
C22 N3 Ir2 C38 142(2)
C21 N3 Ir2 C37 136.5(13)
C22 N3 Ir2 C37 -45(2)
C21 N3 Ir2 Ir1 -6.2(9)
C22 N3 Ir2 Ir1 172.4(16)
C1 N1 Ir2 N3 -71.4(11)
C2 N1 Ir2 N3 123.3(14)
C1 N1 Ir2 C34 -159.2(14)
C2 N1 Ir2 C34 36(2)
C1 N1 Ir2 C33 20(3)
C2 N1 Ir2 C33 -145(2)
C1 N1 Ir2 C38 92.6(12)
C2 N1 Ir2 C38 -72.7(15)
C1 N1 Ir2 C37 131.0(12)
C2 N1 Ir2 C37 -34.2(15)
C1 N1 Ir2 Ir1 -9.0(9)
C2 N1 Ir2 Ir1 -174.3(15)
C33 C34 Ir2 N3 93.0(10)
C35 C34 Ir2 N3 -149.9(14)
C33 C34 Ir2 N1 179.5(13)
C35 C34 Ir2 N1 -63(2)
C35 C34 Ir2 C33 117.1(19)
C33 C34 Ir2 C38 -72.0(11)
C35 C34 Ir2 C38 45.1(15)
C33 C34 Ir2 C37 -109.4(11)
C35 C34 Ir2 C37 7.7(15)
C33 C34 Ir2 Ir1 38.7(13)
C35 C34 Ir2 Ir1 155.9(11)
C34 C33 Ir2 N3 -89.2(10)
C40 C33 Ir2 N3 150.7(15)
C34 C33 Ir2 N1 -179.4(18)
C40 C33 Ir2 N1 60(3)
C40 C33 Ir2 C34 -120.1(19)
C34 C33 Ir2 C38 106.1(11)
C40 C33 Ir2 C38 -14.1(15)
C34 C33 Ir2 C37 70.3(11)
C40 C33 Ir2 C37 -49.9(16)
C34 C33 Ir2 Ir1 -153.1(9)
C40 C33 Ir2 Ir1 86.7(15)
C37 C38 Ir2 N3 175.7(17)
C39 C38 Ir2 N3 -67(3)
C37 C38 Ir2 N1 84.1(9)
C39 C38 Ir2 N1 -158.4(15)
C37 C38 Ir2 C34 -74.4(10)
C39 C38 Ir2 C34 43.0(16)
C37 C38 Ir2 C33 -111.4(10)
C39 C38 Ir2 C33 6.0(16)
C39 C38 Ir2 C37 117.4(19)
C37 C38 Ir2 Ir1 148.1(8)
C39 C38 Ir2 Ir1 -94.5(15)
C38 C37 Ir2 N3 -177.0(12)
C36 C37 Ir2 N3 61(2)
C38 C37 Ir2 N1 -97.2(9)
C36 C37 Ir2 N1 141.2(18)
C38 C37 Ir2 C34 104.2(10)
C36 C37 Ir2 C34 -17.5(18)
C38 C37 Ir2 C33 67.8(10)
C36 C37 Ir2 C33 -53.8(18)
C36 C37 Ir2 C38 -122(2)
C38 C37 Ir2 Ir1 -45.1(11)
C36 C37 Ir2 Ir1 -166.7(15)
C1 Ir1 Ir2 N3 105.7(6)
C21 Ir1 Ir2 N3 4.2(6)
C13 Ir1 Ir2 N3 -162.1(6)
C18 Ir1 Ir2 N3 -80.1(6)
C17 Ir1 Ir2 N3 -62.6(8)
C14 Ir1 Ir2 N3 -179.8(7)
C1 Ir1 Ir2 N1 6.1(6)
C21 Ir1 Ir2 N1 -95.5(6)
C13 Ir1 Ir2 N1 98.2(6)
C18 Ir1 Ir2 N1 -179.7(6)
C17 Ir1 Ir2 N1 -162.3(8)
C14 Ir1 Ir2 N1 80.6(7)
C1 Ir1 Ir2 C34 170.4(9)
C21 Ir1 Ir2 C34 68.8(8)
C13 Ir1 Ir2 C34 -97.5(8)
C18 Ir1 Ir2 C34 -15.5(8)
C17 Ir1 Ir2 C34 2.0(10)
C14 Ir1 Ir2 C34 -115.1(9)
C1 Ir1 Ir2 C33 -166.0(7)
C21 Ir1 Ir2 C33 92.4(6)
C13 Ir1 Ir2 C33 -73.9(6)
C18 Ir1 Ir2 C33 8.1(6)
C17 Ir1 Ir2 C33 25.6(9)
C14 Ir1 Ir2 C33 -91.6(7)
C1 Ir1 Ir2 C38 -82.4(7)
C21 Ir1 Ir2 C38 176.0(6)
C13 Ir1 Ir2 C38 9.7(6)
C18 Ir1 Ir2 C38 91.7(7)
C17 Ir1 Ir2 C38 109.2(9)
C14 Ir1 Ir2 C38 -8.0(7)
C1 Ir1 Ir2 C37 -55.5(8)
C21 Ir1 Ir2 C37 -157.1(8)
C13 Ir1 Ir2 C37 36.6(8)
C18 Ir1 Ir2 C37 118.6(8)
C17 Ir1 Ir2 C37 136.1(10)
C14 Ir1 Ir2 C37 19.0(8)
